data_2205459
loop_
_publ_author_name
Xiaohong,Zhang
'Ping, Zhong'
'Zhiping, Yang'
'Maolin, Hu'
'Hongping, Xiao'

_publ_section_title 5-(2-Chlorobenzamido)-1-[2,6-dichloro-4-(trifluoromethyl)phenyl]-1<i>H</i>-pyrazole-3-carbonitrile
_journal_issue 4
_journal_name_full 'Acta Crystallographica Section E'
_journal_page_first o806
_journal_page_last o807
_journal_paper_doi 10.1107/S1600536805005763
_journal_volume 61
_journal_year 2005
_chemical_formula_iupac 'C18 H8 Cl3 F3 N4 O'
_chemical_formula_moiety 'C18 H8 Cl3 F3 N4 O'
_chemical_formula_sum 'C18 H8 Cl3 F3 N4 O'
_chemical_formula_weight 459.63
_chemical_name_systematic
;
5-(2-Chlorobenzamido)-1-[2,6-dichloro-4-(trifluoromethyl)phenyl]-
1H-pyrazole-3-carbonitrile
;
_space_group_IT_number 14
_symmetry_cell_setting monoclinic
_symmetry_space_group_name_Hall '-P 2ybc'
_symmetry_space_group_name_H-M 'P 1 21/c 1'
_atom_sites_solution_hydrogens geom
_atom_sites_solution_primary direct
_atom_sites_solution_secondary difmap
_audit_creation_method SHELXL-97
_cell_angle_alpha 90.00
_cell_angle_beta 104.5800(10)
_cell_angle_gamma 90.00
_cell_formula_units_Z 4
_cell_length_a 10.3133(8)
_cell_length_b 22.7193(18)
_cell_length_c 8.5237(7)
_cell_measurement_reflns_used 3120
_cell_measurement_temperature 298(2)
_cell_measurement_theta_max 24.12
_cell_measurement_theta_min 2.23
_cell_volume 1932.9(3)
_computing_cell_refinement 'SAINT (Bruker, 2002)'
_computing_data_collection 'SMART (Bruker, 2002)'
_computing_data_reduction SAINT
_computing_molecular_graphics 'XP (Bruker, 2002)'
_computing_publication_material SHELXL97
_computing_structure_refinement 'SHELXL97 (Sheldrick, 1997)'
_computing_structure_solution 'SHELXS97 (Sheldrick, 1997)'
_diffrn_ambient_temperature 298(2)
_diffrn_measured_fraction_theta_full 0.998
_diffrn_measured_fraction_theta_max 0.998
_diffrn_measurement_device_type 'Bruker APEX area-detector'
_diffrn_measurement_method '\f and \w'
_diffrn_radiation_monochromator graphite
_diffrn_radiation_source 'fine-focus sealed tube'
_diffrn_radiation_type MoK\a
_diffrn_radiation_wavelength 0.71073
_diffrn_reflns_av_R_equivalents 0.0262
_diffrn_reflns_av_sigmaI/netI 0.0317
_diffrn_reflns_limit_h_max 12
_diffrn_reflns_limit_h_min -10
_diffrn_reflns_limit_k_max 20
_diffrn_reflns_limit_k_min -27
_diffrn_reflns_limit_l_max 10
_diffrn_reflns_limit_l_min -10
_diffrn_reflns_number 10250
_diffrn_reflns_theta_full 25.30
_diffrn_reflns_theta_max 25.30
_diffrn_reflns_theta_min 1.79
_diffrn_standards_decay_% 0
_diffrn_standards_interval_time 0
_diffrn_standards_number 0
_exptl_absorpt_coefficient_mu 0.520
_exptl_absorpt_correction_T_max 0.9308
_exptl_absorpt_correction_T_min 0.8113
_exptl_absorpt_correction_type multi-scan
_exptl_absorpt_process_details '(SADABS; Bruker, 2002)'
_exptl_crystal_colour Colorless
_exptl_crystal_density_diffrn 1.579
_exptl_crystal_density_method 'not measured'
_exptl_crystal_description Block
_exptl_crystal_F_000 920
_exptl_crystal_size_max 0.42
_exptl_crystal_size_mid 0.24
_exptl_crystal_size_min 0.14
_refine_diff_density_max 0.463
_refine_diff_density_min -0.273
_refine_ls_extinction_method none
_refine_ls_goodness_of_fit_ref 1.112
_refine_ls_hydrogen_treatment mixed
_refine_ls_matrix_type full
_refine_ls_number_parameters 265
_refine_ls_number_reflns 3509
_refine_ls_number_restraints 1
_refine_ls_restrained_S_all 1.112
_refine_ls_R_factor_all 0.0628
_refine_ls_R_factor_gt 0.0539
_refine_ls_shift/su_max 0.001
_refine_ls_shift/su_mean 0.000
_refine_ls_structure_factor_coef Fsqd
_refine_ls_weighting_details 'calc w = 1/[\s^2^(Fo^2^)+(0.0486P)^2^+1.4918P] where P = (Fo^2^+2Fc^2^)/3'
_refine_ls_weighting_scheme calc
_refine_ls_wR_factor_gt 0.1201
_refine_ls_wR_factor_ref 0.1248
_reflns_number_gt 3069
_reflns_number_total 3509
_reflns_threshold_expression I>2\s(I)
_cod_data_source_file cv6454.cif
_cod_data_source_block I
_cod_depositor_comments
;
The following automatic conversions were performed:
'_exptl_absorpt_correction_type' value 'Multi-scan' changed to
'multi-scan' according to
'/home/saulius/struct/CIF-dictionaries/cif_core.dic' dictionary named
'cif_core.dic' version 2.4.1 from 2010-06-29.

Automatic conversion script
Id: cif_fix_enum 1527 2010-12-29 10:47:43Z saulius 

The following automatic conversions were performed:

'_exptl_absorpt_correction_type' value 'Multi-scan' changed to
'multi-scan' according to
/home/saulius/struct/CIF-dictionaries/cif_core.dic dictionary named
'cif_core.dic' version 2.4.1 from 2010-06-29.

Automatic conversion script
Id: cif_fix_values 1715 2011-07-08 13:25:40Z adriana 
;
_cod_original_sg_symbol_Hall -P2ybc
_cod_original_sg_symbol_H-M 'P 21/c'
_cod_database_code 2205459
_cod_database_fobs_code 2205459

loop_
_symmetry_equiv_pos_as_xyz
'x, y, z'
'-x, y+1/2, -z+1/2'
'-x, -y, -z'
'x, -y-1/2, z-1/2'

loop_
_atom_site_label
_atom_site_fract_x
_atom_site_fract_y
_atom_site_fract_z
_atom_site_U_iso_or_equiv
_atom_site_adp_type
_atom_site_calc_flag
_atom_site_refinement_flags
_atom_site_occupancy
_atom_site_type_symbol
N2 0.6709(2) 0.62003(12) 0.7445(3) 0.0452(6) Uani d . 1 N
Cl1 0.82479(8) 0.53678(3) 0.51354(10) 0.0510(2) Uani d . 1 Cl
Cl2 0.56977(8) 0.74420(4) 0.47483(11) 0.0579(3) Uani d . 1 Cl
Cl3 0.33463(10) 0.69804(4) 0.11645(12) 0.0693(3) Uani d . 1 Cl
F1 1.1122(2) 0.71333(12) 0.3508(3) 0.0847(8) Uani d . 1 F
F2 0.9690(2) 0.77421(10) 0.2168(3) 0.0757(6) Uani d . 1 F
F3 0.9926(3) 0.69021(12) 0.1167(3) 0.0891(8) Uani d . 1 F
O1 0.22736(19) 0.58346(10) 0.3973(2) 0.0485(5) Uani d . 1 O
C10 0.5020(3) 0.59477(13) 0.5304(3) 0.0377(6) Uani d . 1 C
C9 0.4645(3) 0.57822(15) 0.6661(4) 0.0468(8) Uani d . 1 C
H9 0.3854 0.5599 0.6723 0.056 Uiso calc R 1 H
N3 0.4381(2) 0.59115(13) 0.3662(3) 0.0442(6) Uani d D 1 N
N4 0.5849(3) 0.58347(17) 1.0977(3) 0.0698(9) Uani d . 1 N
C1 0.9902(3) 0.71745(17) 0.2530(4) 0.0575(9) Uani d . 1 C
C2 0.8866(3) 0.69149(14) 0.3298(3) 0.0410(7) Uani d . 1 C
C3 0.9015(3) 0.63338(14) 0.3778(3) 0.0399(7) Uani d . 1 C
H3 0.9710 0.6107 0.3584 0.048 Uiso calc R 1 H
C4 0.8115(3) 0.60954(13) 0.4549(3) 0.0361(6) Uani d . 1 C
C5 0.7096(3) 0.64364(13) 0.4875(3) 0.0353(6) Uani d . 1 C
C6 0.6955(3) 0.70129(13) 0.4343(3) 0.0392(7) Uani d . 1 C
C7 0.7841(3) 0.72561(14) 0.3551(3) 0.0435(7) Uani d . 1 C
H7 0.7744 0.7644 0.3195 0.052 Uiso calc R 1 H
C8 0.5715(3) 0.59495(15) 0.7935(3) 0.0434(7) Uani d . 1 C
N1 0.6250(2) 0.61982(11) 0.5807(3) 0.0376(5) Uani d . 1 N
C11 0.5817(3) 0.58840(17) 0.9647(4) 0.0528(8) Uani d . 1 C
C12 0.3025(3) 0.58745(13) 0.3094(3) 0.0386(6) Uani d . 1 C
C13 0.2528(3) 0.58571(15) 0.1286(3) 0.0433(7) Uani d . 1 C
C14 0.2630(3) 0.63328(16) 0.0307(4) 0.0510(8) Uani d . 1 C
C15 0.2125(4) 0.6303(2) -0.1362(4) 0.0645(10) Uani d . 1 C
H15 0.2190 0.6624 -0.2014 0.077 Uiso calc R 1 H
C16 0.1532(4) 0.5793(2) -0.2031(5) 0.0718(12) Uani d . 1 C
H16 0.1204 0.5768 -0.3150 0.086 Uiso calc R 1 H
C17 0.1409(4) 0.5318(2) -0.1094(5) 0.0754(12) Uani d . 1 C
H17 0.0999 0.4976 -0.1578 0.090 Uiso calc R 1 H
C18 0.1892(3) 0.53448(18) 0.0563(4) 0.0612(9) Uani d . 1 C
H18 0.1795 0.5024 0.1201 0.073 Uiso calc R 1 H
H3A 0.488(3) 0.5921(17) 0.300(4) 0.073 Uiso d D 1 H

loop_
_atom_site_aniso_label
_atom_site_aniso_U_11
_atom_site_aniso_U_22
_atom_site_aniso_U_33
_atom_site_aniso_U_12
_atom_site_aniso_U_13
_atom_site_aniso_U_23
N2 0.0407(13) 0.0664(17) 0.0302(13) -0.0011(12) 0.0119(10) -0.0025(11)
Cl1 0.0550(5) 0.0438(4) 0.0576(5) 0.0021(4) 0.0204(4) 0.0067(4)
Cl2 0.0521(5) 0.0615(5) 0.0652(6) 0.0157(4) 0.0242(4) -0.0022(4)
Cl3 0.0683(6) 0.0700(6) 0.0730(6) -0.0126(5) 0.0242(5) 0.0145(5)
F1 0.0413(11) 0.114(2) 0.0977(17) -0.0126(12) 0.0155(11) 0.0344(15)
F2 0.0728(14) 0.0735(15) 0.0870(16) -0.0115(11) 0.0315(12) 0.0290(12)
F3 0.1038(18) 0.1107(19) 0.0741(15) -0.0184(15) 0.0622(14) -0.0053(14)
O1 0.0374(11) 0.0676(15) 0.0455(12) -0.0038(10) 0.0195(10) 0.0079(10)
C10 0.0330(14) 0.0530(18) 0.0295(14) 0.0019(13) 0.0125(11) 0.0011(12)
C9 0.0384(16) 0.069(2) 0.0366(16) -0.0063(15) 0.0170(13) 0.0024(15)
N3 0.0342(13) 0.0726(18) 0.0288(13) -0.0064(12) 0.0135(10) 0.0013(12)
N4 0.0592(18) 0.124(3) 0.0304(15) 0.0024(18) 0.0194(13) 0.0053(16)
C1 0.050(2) 0.071(2) 0.055(2) -0.0078(18) 0.0195(16) 0.0123(18)
C2 0.0372(15) 0.0549(19) 0.0316(15) -0.0059(14) 0.0100(12) 0.0020(13)
C3 0.0324(14) 0.0536(18) 0.0365(15) 0.0017(13) 0.0141(12) -0.0004(13)
C4 0.0342(14) 0.0437(16) 0.0295(14) -0.0008(12) 0.0063(11) 0.0004(12)
C5 0.0289(13) 0.0501(17) 0.0276(13) -0.0047(12) 0.0083(11) -0.0021(12)
C6 0.0351(15) 0.0503(18) 0.0340(15) 0.0035(13) 0.0119(12) -0.0010(13)
C7 0.0443(17) 0.0459(17) 0.0405(16) 0.0004(14) 0.0111(13) 0.0057(13)
C8 0.0402(16) 0.065(2) 0.0285(15) 0.0032(15) 0.0149(12) 0.0016(14)
N1 0.0339(12) 0.0558(15) 0.0249(11) -0.0034(11) 0.0106(9) 0.0004(10)
C11 0.0436(17) 0.082(2) 0.0364(18) 0.0037(17) 0.0162(14) 0.0026(16)
C12 0.0363(15) 0.0426(16) 0.0387(16) -0.0024(13) 0.0129(13) 0.0033(12)
C13 0.0302(14) 0.065(2) 0.0351(16) 0.0030(14) 0.0083(12) 0.0011(14)
C14 0.0375(16) 0.076(2) 0.0425(18) 0.0067(16) 0.0157(13) 0.0102(16)
C15 0.052(2) 0.096(3) 0.047(2) 0.018(2) 0.0171(16) 0.018(2)
C16 0.054(2) 0.117(4) 0.040(2) 0.010(2) 0.0041(16) -0.004(2)
C17 0.062(2) 0.098(3) 0.060(2) -0.004(2) 0.0044(19) -0.023(2)
C18 0.0510(19) 0.082(3) 0.049(2) -0.0021(18) 0.0086(16) -0.0094(18)

loop_
_atom_type_symbol
_atom_type_description
_atom_type_scat_dispersion_real
_atom_type_scat_dispersion_imag
_atom_type_scat_source
C C 0.0033 0.0016 'International Tables Vol C Tables 4.2.6.8 and 6.1.1.4'
H H 0.0000 0.0000 'International Tables Vol C Tables 4.2.6.8 and 6.1.1.4'
N N 0.0061 0.0033 'International Tables Vol C Tables 4.2.6.8 and 6.1.1.4'
O O 0.0106 0.0060 'International Tables Vol C Tables 4.2.6.8 and 6.1.1.4'
F F 0.0171 0.0103 'International Tables Vol C Tables 4.2.6.8 and 6.1.1.4'
Cl Cl 0.1484 0.1585 'International Tables Vol C Tables 4.2.6.8 and 6.1.1.4'

loop_
_geom_angle_atom_site_label_1
_geom_angle_atom_site_label_2
_geom_angle_atom_site_label_3
_geom_angle
C8 N2 N1 103.0(2)
N1 C10 C9 106.9(2)
N1 C10 N3 120.7(2)
C9 C10 N3 132.4(3)
C10 C9 C8 104.4(3)
C10 C9 H9 127.8
C8 C9 H9 127.8
C12 N3 C10 123.0(2)
C12 N3 H3A 120(3)
C10 N3 H3A 117(3)
F3 C1 F1 107.2(3)
F3 C1 F2 106.7(3)
F1 C1 F2 106.8(3)
F3 C1 C2 111.8(3)
F1 C1 C2 111.3(3)
F2 C1 C2 112.8(3)
C7 C2 C3 121.8(3)
C7 C2 C1 120.4(3)
C3 C2 C1 117.7(3)
C4 C3 C2 118.7(3)
C4 C3 H3 120.6
C2 C3 H3 120.6
C3 C4 C5 120.7(3)
C3 C4 Cl1 120.1(2)
C5 C4 Cl1 119.1(2)
C6 C5 C4 119.1(2)
C6 C5 N1 120.9(2)
C4 C5 N1 120.0(3)
C7 C6 C5 120.8(3)
C7 C6 Cl2 119.7(2)
C5 C6 Cl2 119.5(2)
C2 C7 C6 118.8(3)
C2 C7 H7 120.6
C6 C7 H7 120.6
N2 C8 C9 113.2(2)
N2 C8 C11 119.7(3)
C9 C8 C11 127.0(3)
N2 N1 C10 112.5(2)
N2 N1 C5 117.9(2)
C10 N1 C5 129.6(2)
N4 C11 C8 177.5(3)
O1 C12 N3 123.0(3)
O1 C12 C13 121.9(3)
N3 C12 C13 115.0(2)
C14 C13 C18 118.8(3)
C14 C13 C12 122.8(3)
C18 C13 C12 118.4(3)
C13 C14 C15 120.9(4)
C13 C14 Cl3 120.0(2)
C15 C14 Cl3 119.1(3)
C16 C15 C14 118.9(4)
C16 C15 H15 120.6
C14 C15 H15 120.6
C15 C16 C17 121.5(4)
C15 C16 H16 119.2
C17 C16 H16 119.2
C16 C17 C18 120.1(4)
C16 C17 H17 119.9
C18 C17 H17 119.9
C17 C18 C13 119.8(4)
C17 C18 H18 120.1
C13 C18 H18 120.1

loop_
_geom_bond_atom_site_label_1
_geom_bond_atom_site_label_2
_geom_bond_distance
N2 C8 1.330(4)
N2 N1 1.356(3)
Cl1 C4 1.722(3)
Cl2 C6 1.725(3)
Cl3 C14 1.724(4)
F1 C1 1.325(4)
F2 C1 1.331(4)
F3 C1 1.323(4)
O1 C12 1.209(3)
C10 N1 1.358(4)
C10 C9 1.362(4)
C10 N3 1.391(4)
C9 C8 1.392(4)
C9 H9 0.9300
N3 C12 1.363(4)
N3 H3A 0.857(10)
N4 C11 1.132(4)
C1 C2 1.507(4)
C2 C7 1.371(4)
C2 C3 1.379(4)
C3 C4 1.377(4)
C3 H3 0.9300
C4 C5 1.388(4)
C5 C6 1.382(4)
C5 N1 1.427(3)
C6 C7 1.381(4)
C7 H7 0.9300
C8 C11 1.444(4)
C12 C13 1.497(4)
C13 C14 1.386(4)
C13 C18 1.401(5)
C14 C15 1.388(5)
C15 C16 1.366(6)
C15 H15 0.9300
C16 C17 1.367(6)
C16 H16 0.9300
C17 C18 1.376(5)
C17 H17 0.9300
C18 H18 0.9300

loop_
_geom_hbond_atom_site_label_D
_geom_hbond_atom_site_label_H
_geom_hbond_atom_site_label_A
_geom_hbond_site_symmetry_A
_geom_hbond_distance_DH
_geom_hbond_distance_HA
_geom_hbond_distance_DA
_geom_hbond_angle_DHA
N3 H3A N4 1_554 0.85(3) 2.21(3) 3.051(4) 168(4)

loop_
_cod_related_entry_id
_cod_related_entry_database
_cod_related_entry_code
1 ChemSpider 21129747
